data_7030096
loop_
_publ_author_name
'Xu, Chen'
'Li, Hong-Mei'
'Xiao, Zhi-Qiang'
'Wang, Zhi-Qiang'
'Tang, Si-Fu'
'Ji, Bao-Ming'
'Hao, Xin-Qi'
'Song, Mao-Ping'

_publ_section_title
;
 Cyclometalated Pd(ii) and Ir(iii) 2-(4-bromophenyl)pyridine complexes
 with N-heterocyclic carbenes (NHCs) and acetylacetonate (acac):
 synthesis, structures, luminescent properties and application in one-pot
 oxidation/Suzuki coupling of aryl chlorides containing hydroxymethyl.
;
_journal_issue 26
_journal_name_full 'Dalton transactions (Cambridge, England : 2003)'
_journal_page_first 10235
_journal_page_last 10247
_journal_paper_doi 10.1039/c4dt00833b
_journal_volume 43
_journal_year 2014
_chemical_formula_sum 'C28 H23 Br2 Cl2 Ir N2 O2'
_chemical_formula_weight 842.40
_chemical_name_systematic
;

 ?

;
_space_group_IT_number 14
_symmetry_cell_setting monoclinic
_symmetry_space_group_name_Hall '-P 2yn'
_symmetry_space_group_name_H-M 'P 1 21/n 1'
_atom_sites_solution_hydrogens geom
_atom_sites_solution_primary direct
_atom_sites_solution_secondary difmap
_audit_creation_method SHELXL-97
_cell_angle_alpha 90.00
_cell_angle_beta 105.110(3)
_cell_angle_gamma 90.00
_cell_formula_units_Z 4
_cell_length_a 11.480(3)
_cell_length_b 16.018(4)
_cell_length_c 16.194(4)
_cell_measurement_reflns_used 3796
_cell_measurement_temperature 296(2)
_cell_measurement_theta_max 22.47
_cell_measurement_theta_min 2.33
_cell_volume 2874.9(13)
_computing_cell_refinement 'Bruker SMART'
_computing_data_collection 'Bruker SMART'
_computing_data_reduction 'Bruker SAINT'
_computing_molecular_graphics 'Bruker SHELXTL'
_computing_publication_material 'Bruker SHELXTL'
_computing_structure_refinement 'SHELXL-97 (Sheldrick, 1997)'
_computing_structure_solution 'SHELXS-97 (Sheldrick, 1990)'
_diffrn_ambient_temperature 296(2)
_diffrn_measured_fraction_theta_full 0.996
_diffrn_measured_fraction_theta_max 0.996
_diffrn_measurement_device_type 'CCD area detector'
_diffrn_measurement_method 'phi and omega scans'
_diffrn_radiation_monochromator graphite
_diffrn_radiation_source 'fine-focus sealed tube'
_diffrn_radiation_type MoK\a
_diffrn_radiation_wavelength 0.71073
_diffrn_reflns_av_R_equivalents 0.0741
_diffrn_reflns_av_sigmaI/netI 0.0694
_diffrn_reflns_limit_h_max 13
_diffrn_reflns_limit_h_min -13
_diffrn_reflns_limit_k_max 19
_diffrn_reflns_limit_k_min -19
_diffrn_reflns_limit_l_max 19
_diffrn_reflns_limit_l_min -19
_diffrn_reflns_number 21258
_diffrn_reflns_theta_full 25.50
_diffrn_reflns_theta_max 25.50
_diffrn_reflns_theta_min 2.33
_diffrn_standards_number 0
_exptl_absorpt_coefficient_mu 7.638
_exptl_absorpt_correction_T_max 0.4871
_exptl_absorpt_correction_T_min 0.1752
_exptl_absorpt_correction_type multi-scan
_exptl_absorpt_process_details sadabs
_exptl_crystal_colour yellow
_exptl_crystal_density_diffrn 1.946
_exptl_crystal_density_method 'not measured'
_exptl_crystal_description block
_exptl_crystal_F_000 1608
_exptl_crystal_size_max 0.35
_exptl_crystal_size_mid 0.25
_exptl_crystal_size_min 0.11
_refine_diff_density_max 2.943
_refine_diff_density_min -1.181
_refine_diff_density_rms 0.266
_refine_ls_extinction_method none
_refine_ls_goodness_of_fit_ref 1.068
_refine_ls_hydrogen_treatment constr
_refine_ls_matrix_type full
_refine_ls_number_parameters 336
_refine_ls_number_reflns 5328
_refine_ls_number_restraints 0
_refine_ls_restrained_S_all 1.068
_refine_ls_R_factor_all 0.0943
_refine_ls_R_factor_gt 0.0604
_refine_ls_shift/su_max 0.002
_refine_ls_shift/su_mean 0.000
_refine_ls_structure_factor_coef Fsqd
_refine_ls_weighting_details 'calc w=1/[\s^2^(Fo^2^)+(0.1019P)^2^+12.0458P] where P=(Fo^2^+2Fc^2^)/3'
_refine_ls_weighting_scheme calc
_refine_ls_wR_factor_gt 0.1586
_refine_ls_wR_factor_ref 0.1826
_reflns_number_gt 3776
_reflns_number_total 5328
_reflns_threshold_expression >2sigma(I)
_cod_data_source_file c4dt00833b1.cif
_cod_data_source_block a
_cod_depositor_comments
;
The following automatic conversions were performed:

'_symmetry_cell_setting' value 'Monoclinic' changed to 'monoclinic'
according to
/usr/data/users/saulius/crontab/automatic-downloads/rss-feeds/RSC/lib/dictionaries/cif_core.dic
dictionary named 'cif_core.dic' version 2.4.2 from 2011-04-26.

Automatic conversion script
Id: cif_fix_values 2281 2013-09-26 08:29:07Z andrius 

 Adding full bibliography for 7030091--7030097.cif.
;
_cod_original_cell_volume 2874.8(11)
_cod_original_sg_symbol_H-M P2(1)/n
_cod_database_code 7030096

loop_
_symmetry_equiv_pos_as_xyz
'x, y, z'
'-x+1/2, y+1/2, -z+1/2'
'-x, -y, -z'
'x-1/2, -y-1/2, z-1/2'

loop_
_atom_site_label
_atom_site_type_symbol
_atom_site_fract_x
_atom_site_fract_y
_atom_site_fract_z
_atom_site_U_iso_or_equiv
_atom_site_adp_type
_atom_site_occupancy
_atom_site_symmetry_multiplicity
_atom_site_calc_flag
_atom_site_refinement_flags
Ir1 Ir 0.93038(4) 0.23917(3) 0.50417(3) 0.03690(19) Uani 1 1 d .
Br1 Br 1.43278(15) 0.12587(12) 0.64560(13) 0.0819(6) Uani 1 1 d .
Br2 Br 0.8366(3) 0.28039(14) 0.84234(14) 0.1093(9) Uani 1 1 d .
O1 O 0.7777(8) 0.3170(5) 0.4456(6) 0.046(2) Uani 1 1 d .
O2 O 0.9248(8) 0.1893(5) 0.3806(5) 0.047(2) Uani 1 1 d .
Cl1 Cl 0.6255(8) 0.4535(6) 0.6682(6) 0.170(3) Uani 1 1 d .
Cl2 Cl 0.4736(10) 0.3569(10) 0.5363(6) 0.227(6) Uani 1 1 d .
N1 N 0.8274(9) 0.1406(6) 0.5242(6) 0.042(2) Uani 1 1 d .
N2 N 1.0385(10) 0.3354(6) 0.4935(7) 0.045(3) Uani 1 1 d .
C1 C 0.7079(13) 0.1403(9) 0.5029(9) 0.054(3) Uani 1 1 d .
H1 H 0.6670 0.1875 0.4771 0.065 Uiso 1 1 calc R
C2 C 0.6432(14) 0.0735(10) 0.5176(10) 0.067(4) Uani 1 1 d .
H2 H 0.5594 0.0742 0.5000 0.080 Uiso 1 1 calc R
C3 C 0.7047(15) 0.0036(11) 0.5596(10) 0.070(5) Uani 1 1 d .
H3 H 0.6625 -0.0422 0.5721 0.084 Uiso 1 1 calc R
C4 C 0.8285(15) 0.0041(8) 0.5818(8) 0.061(4) Uani 1 1 d .
H4 H 0.8714 -0.0414 0.6099 0.073 Uiso 1 1 calc R
C5 C 0.8890(12) 0.0733(7) 0.5621(8) 0.046(3) Uani 1 1 d .
C6 C 1.0207(12) 0.0831(7) 0.5814(8) 0.045(3) Uani 1 1 d .
C7 C 1.0614(11) 0.1598(7) 0.5591(7) 0.041(3) Uani 1 1 d .
C8 C 1.1860(12) 0.1705(7) 0.5778(8) 0.048(3) Uani 1 1 d .
H8 H 1.2176 0.2204 0.5635 0.057 Uiso 1 1 calc R
C9 C 1.2618(12) 0.1086(9) 0.6167(8) 0.052(3) Uani 1 1 d .
C10 C 1.2211(14) 0.0319(8) 0.6372(9) 0.061(4) Uani 1 1 d .
H10 H 1.2751 -0.0099 0.6624 0.073 Uiso 1 1 calc R
C11 C 1.1000(13) 0.0195(8) 0.6195(8) 0.055(4) Uani 1 1 d .
H11 H 1.0698 -0.0313 0.6326 0.066 Uiso 1 1 calc R
C12 C 1.0868(13) 0.3494(9) 0.4277(9) 0.056(4) Uani 1 1 d .
H12 H 1.0714 0.3112 0.3830 0.067 Uiso 1 1 calc R
C13 C 1.1582(14) 0.4176(10) 0.4228(11) 0.068(4) Uani 1 1 d .
H13 H 1.1905 0.4252 0.3763 0.082 Uiso 1 1 calc R
C14 C 1.1797(14) 0.4732(9) 0.4883(12) 0.070(5) Uani 1 1 d .
H14 H 1.2267 0.5202 0.4865 0.083 Uiso 1 1 calc R
C15 C 1.1341(14) 0.4613(9) 0.5552(10) 0.060(4) Uani 1 1 d .
H15 H 1.1499 0.5000 0.5996 0.072 Uiso 1 1 calc R
C16 C 1.0642(12) 0.3926(7) 0.5596(9) 0.052(4) Uani 1 1 d .
C17 C 1.0080(11) 0.3698(8) 0.6299(8) 0.044(3) Uani 1 1 d .
C18 C 0.9430(12) 0.2933(8) 0.6172(8) 0.043(3) Uani 1 1 d .
C19 C 0.8908(13) 0.2677(8) 0.6808(9) 0.049(3) Uani 1 1 d .
H19 H 0.8465 0.2184 0.6751 0.058 Uiso 1 1 calc R
C20 C 0.9062(15) 0.3180(10) 0.7546(9) 0.064(4) Uani 1 1 d .
C21 C 0.9672(17) 0.3941(10) 0.7650(10) 0.074(5) Uani 1 1 d .
H21 H 0.9734 0.4274 0.8130 0.089 Uiso 1 1 calc R
C22 C 1.0163(13) 0.4165(8) 0.7017(10) 0.061(4) Uani 1 1 d .
H22 H 1.0584 0.4666 0.7070 0.073 Uiso 1 1 calc R
C23 C 0.6200(13) 0.3753(9) 0.3415(10) 0.069(4) Uani 1 1 d .
H23A H 0.5576 0.3586 0.3676 0.103 Uiso 1 1 calc R
H23B H 0.5888 0.3751 0.2804 0.103 Uiso 1 1 calc R
H23C H 0.6472 0.4304 0.3603 0.103 Uiso 1 1 calc R
C24 C 0.7249(12) 0.3146(7) 0.3668(9) 0.049(3) Uani 1 1 d .
C25 C 0.7487(15) 0.2635(9) 0.3059(10) 0.064(4) Uani 1 1 d .
H25 H 0.6941 0.2670 0.2524 0.077 Uiso 1 1 calc R
C26 C 0.8416(13) 0.2076(8) 0.3118(8) 0.051(3) Uani 1 1 d .
C27 C 0.8523(16) 0.1603(9) 0.2353(9) 0.066(4) Uani 1 1 d .
H27A H 0.7880 0.1761 0.1869 0.099 Uiso 1 1 calc R
H27B H 0.8475 0.1015 0.2457 0.099 Uiso 1 1 calc R
H27C H 0.9285 0.1727 0.2239 0.099 Uiso 1 1 calc R
C28 C 0.606(3) 0.359(2) 0.609(2) 0.173(13) Uani 1 1 d .
H28A H 0.6702 0.3533 0.5806 0.207 Uiso 1 1 calc R
H28B H 0.6110 0.3121 0.6477 0.207 Uiso 1 1 calc R

loop_
_atom_site_aniso_label
_atom_site_aniso_U_11
_atom_site_aniso_U_22
_atom_site_aniso_U_33
_atom_site_aniso_U_23
_atom_site_aniso_U_13
_atom_site_aniso_U_12
Ir1 0.0448(3) 0.0242(3) 0.0371(3) -0.00084(18) 0.0023(2) -0.00171(19)
Br1 0.0532(9) 0.0780(12) 0.1054(14) -0.0032(10) 0.0044(9) 0.0150(8)
Br2 0.191(3) 0.0822(13) 0.0766(13) -0.0085(10) 0.0738(16) -0.0023(15)
O1 0.047(5) 0.030(4) 0.055(6) 0.004(4) 0.000(4) 0.004(4)
O2 0.062(6) 0.034(5) 0.042(5) 0.000(4) 0.010(4) -0.003(4)
Cl1 0.143(6) 0.156(7) 0.216(9) 0.012(7) 0.056(6) -0.031(6)
Cl2 0.180(9) 0.369(19) 0.126(7) 0.026(9) 0.030(6) -0.034(10)
N1 0.052(7) 0.034(5) 0.041(6) -0.001(4) 0.011(5) -0.002(4)
N2 0.059(7) 0.026(5) 0.049(6) 0.010(4) 0.010(5) 0.010(4)
C1 0.055(9) 0.050(8) 0.058(9) -0.004(6) 0.015(7) -0.006(7)
C2 0.054(9) 0.067(10) 0.071(10) -0.005(8) 0.002(8) -0.015(8)
C3 0.073(11) 0.071(11) 0.069(11) -0.008(8) 0.027(9) -0.034(9)
C4 0.095(12) 0.038(8) 0.045(8) 0.009(6) 0.009(8) -0.021(7)
C5 0.064(9) 0.035(7) 0.036(7) -0.006(5) 0.005(6) 0.000(6)
C6 0.060(8) 0.025(6) 0.041(7) -0.006(5) 0.001(6) -0.005(5)
C7 0.051(8) 0.035(6) 0.032(6) -0.004(5) 0.000(6) 0.015(5)
C8 0.063(9) 0.028(6) 0.046(7) 0.000(5) 0.004(6) -0.008(6)
C9 0.054(8) 0.051(8) 0.051(8) -0.004(6) 0.011(7) 0.008(6)
C10 0.077(11) 0.033(7) 0.058(9) 0.011(6) -0.006(8) 0.012(7)
C11 0.069(10) 0.037(7) 0.049(8) 0.010(6) -0.002(7) 0.003(6)
C12 0.062(9) 0.050(8) 0.054(9) 0.004(6) 0.014(7) 0.006(7)
C13 0.067(10) 0.054(9) 0.088(12) 0.009(8) 0.026(9) -0.020(8)
C14 0.064(10) 0.042(8) 0.095(13) 0.005(8) 0.008(9) -0.017(7)
C15 0.064(9) 0.040(8) 0.071(10) -0.001(7) 0.006(8) -0.006(7)
C16 0.047(8) 0.025(6) 0.069(9) -0.004(6) -0.011(7) -0.003(5)
C17 0.046(7) 0.036(7) 0.046(7) 0.000(5) 0.004(6) 0.007(5)
C18 0.049(7) 0.038(7) 0.038(7) 0.002(5) 0.001(6) 0.007(5)
C19 0.054(8) 0.032(6) 0.057(8) -0.004(6) 0.010(7) 0.012(6)
C20 0.085(11) 0.057(9) 0.048(8) -0.005(7) 0.016(8) 0.009(8)
C21 0.110(14) 0.057(10) 0.048(9) -0.018(7) 0.004(9) 0.000(9)
C22 0.071(10) 0.029(7) 0.076(10) -0.010(6) 0.009(8) -0.003(6)
C23 0.057(9) 0.057(9) 0.072(10) 0.013(7) -0.019(8) 0.011(7)
C24 0.060(8) 0.025(6) 0.052(8) 0.009(5) -0.005(7) -0.006(5)
C25 0.071(10) 0.065(10) 0.045(8) 0.010(7) -0.006(7) 0.000(8)
C26 0.064(9) 0.045(7) 0.041(7) 0.009(6) 0.011(7) 0.002(7)
C27 0.093(12) 0.055(9) 0.047(8) -0.002(7) 0.013(8) -0.003(8)
C28 0.13(2) 0.19(3) 0.22(4) 0.01(3) 0.10(3) 0.02(2)

loop_
_atom_type_symbol
_atom_type_description
_atom_type_scat_dispersion_real
_atom_type_scat_dispersion_imag
_atom_type_scat_source
C C 0.0033 0.0016 'International Tables Vol C Tables 4.2.6.8 and 6.1.1.4'
H H 0.0000 0.0000 'International Tables Vol C Tables 4.2.6.8 and 6.1.1.4'
N N 0.0061 0.0033 'International Tables Vol C Tables 4.2.6.8 and 6.1.1.4'
O O 0.0106 0.0060 'International Tables Vol C Tables 4.2.6.8 and 6.1.1.4'
Cl Cl 0.1484 0.1585 'International Tables Vol C Tables 4.2.6.8 and 6.1.1.4'
Br Br -0.2901 2.4595 'International Tables Vol C Tables 4.2.6.8 and 6.1.1.4'
Ir Ir -1.4442 7.9887 'International Tables Vol C Tables 4.2.6.8 and 6.1.1.4'

loop_
_geom_angle_atom_site_label_1
_geom_angle_atom_site_label_2
_geom_angle_atom_site_label_3
_geom_angle
C7 Ir1 C18 90.1(5)
C7 Ir1 N2 96.7(5)
C18 Ir1 N2 81.2(5)
C7 Ir1 N1 80.6(5)
C18 Ir1 N1 95.6(5)
N2 Ir1 N1 175.8(4)
C7 Ir1 O2 90.8(4)
C18 Ir1 O2 175.4(4)
N2 Ir1 O2 94.2(4)
N1 Ir1 O2 89.0(4)
C7 Ir1 O1 175.1(4)
C18 Ir1 O1 90.5(4)
N2 Ir1 O1 88.2(4)
N1 Ir1 O1 94.5(4)
O2 Ir1 O1 89.0(3)
C24 O1 Ir1 123.2(8)
C26 O2 Ir1 123.7(9)
C1 N1 C5 120.1(11)
C1 N1 Ir1 124.2(9)
C5 N1 Ir1 115.7(9)
C12 N2 C16 117.1(12)
C12 N2 Ir1 126.0(9)
C16 N2 Ir1 116.9(9)
N1 C1 C2 122.2(14)
N1 C1 H1 118.9
C2 C1 H1 118.9
C1 C2 C3 119.0(14)
C1 C2 H2 120.5
C3 C2 H2 120.5
C4 C3 C2 118.6(14)
C4 C3 H3 120.7
C2 C3 H3 120.7
C3 C4 C5 119.4(14)
C3 C4 H4 120.3
C5 C4 H4 120.3
N1 C5 C4 120.6(13)
N1 C5 C6 113.6(11)
C4 C5 C6 125.8(12)
C7 C6 C11 122.2(12)
C7 C6 C5 115.7(11)
C11 C6 C5 122.1(12)
C8 C7 C6 116.6(11)
C8 C7 Ir1 129.1(9)
C6 C7 Ir1 114.4(9)
C9 C8 C7 120.4(12)
C9 C8 H8 119.8
C7 C8 H8 119.8
C8 C9 C10 122.9(13)
C8 C9 Br1 119.9(11)
C10 C9 Br1 117.2(10)
C11 C10 C9 118.0(12)
C11 C10 H10 121.0
C9 C10 H10 121.0
C10 C11 C6 120.0(12)
C10 C11 H11 120.0
C6 C11 H11 120.0
N2 C12 C13 123.5(14)
N2 C12 H12 118.2
C13 C12 H12 118.2
C14 C13 C12 117.7(15)
C14 C13 H13 121.1
C12 C13 H13 121.1
C15 C14 C13 120.7(14)
C15 C14 H14 119.7
C13 C14 H14 119.7
C14 C15 C16 121.0(15)
C14 C15 H15 119.5
C16 C15 H15 119.5
C15 C16 N2 120.0(14)
C15 C16 C17 127.5(13)
N2 C16 C17 112.4(11)
C22 C17 C18 120.9(13)
C22 C17 C16 124.6(12)
C18 C17 C16 114.5(11)
C19 C18 C17 117.5(12)
C19 C18 Ir1 127.7(10)
C17 C18 Ir1 114.7(9)
C18 C19 C20 118.5(13)
C18 C19 H19 120.7
C20 C19 H19 120.7
C21 C20 C19 123.2(15)
C21 C20 Br2 118.9(11)
C19 C20 Br2 117.8(12)
C22 C21 C20 116.1(13)
C22 C21 H21 121.9
C20 C21 H21 121.9
C21 C22 C17 123.7(14)
C21 C22 H22 118.2
C17 C22 H22 118.2
C24 C23 H23A 109.5
C24 C23 H23B 109.5
H23A C23 H23B 109.5
C24 C23 H23C 109.5
H23A C23 H23C 109.5
H23B C23 H23C 109.5
O1 C24 C25 127.9(13)
O1 C24 C23 113.1(12)
C25 C24 C23 118.9(13)
C24 C25 C26 129.7(14)
C24 C25 H25 115.2
C26 C25 H25 115.2
O2 C26 C25 126.1(13)
O2 C26 C27 113.5(12)
C25 C26 C27 120.4(13)
C26 C27 H27A 109.5
C26 C27 H27B 109.5
H27A C27 H27B 109.5
C26 C27 H27C 109.5
H27A C27 H27C 109.5
H27B C27 H27C 109.5
Cl2 C28 Cl1 111.3(19)
Cl2 C28 H28A 109.4
Cl1 C28 H28A 109.4
Cl2 C28 H28B 109.4
Cl1 C28 H28B 109.4
H28A C28 H28B 108.0

loop_
_geom_bond_atom_site_label_1
_geom_bond_atom_site_label_2
_geom_bond_distance
Ir1 C7 1.994(11)
Ir1 C18 1.996(12)
Ir1 N2 2.014(11)
Ir1 N1 2.049(10)
Ir1 O2 2.140(8)
Ir1 O1 2.158(8)
Br1 C9 1.916(14)
Br2 C20 1.901(16)
O1 C24 1.263(15)
O2 C26 1.298(15)
Cl1 C28 1.78(3)
Cl2 C28 1.66(3)
N1 C1 1.324(17)
N1 C5 1.346(15)
N2 C12 1.342(17)
N2 C16 1.381(16)
C1 C2 1.358(19)
C1 H1 0.9300
C2 C3 1.40(2)
C2 H2 0.9300
C3 C4 1.37(2)
C3 H3 0.9300
C4 C5 1.388(18)
C4 H4 0.9300
C5 C6 1.471(18)
C6 C7 1.395(17)
C6 C11 1.397(17)
C7 C8 1.393(17)
C8 C9 1.361(17)
C8 H8 0.9300
C9 C10 1.385(19)
C10 C11 1.36(2)
C10 H10 0.9300
C11 H11 0.9300
C12 C13 1.38(2)
C12 H12 0.9300
C13 C14 1.36(2)
C13 H13 0.9300
C14 C15 1.33(2)
C14 H14 0.9300
C15 C16 1.375(19)
C15 H15 0.9300
C16 C17 1.493(19)
C17 C22 1.365(18)
C17 C18 1.421(18)
C18 C19 1.382(18)
C19 C20 1.415(19)
C19 H19 0.9300
C20 C21 1.39(2)
C21 C22 1.34(2)
C21 H21 0.9300
C22 H22 0.9300
C23 C24 1.518(18)
C23 H23A 0.9600
C23 H23B 0.9600
C23 H23C 0.9600
C24 C25 1.36(2)
C25 C26 1.38(2)
C25 H25 0.9300
C26 C27 1.484(19)
C27 H27A 0.9600
C27 H27B 0.9600
C27 H27C 0.9600
C28 H28A 0.9700
C28 H28B 0.9700

loop_
_geom_torsion_atom_site_label_1
_geom_torsion_atom_site_label_2
_geom_torsion_atom_site_label_3
_geom_torsion_atom_site_label_4
_geom_torsion
C7 Ir1 O1 C24 -85(5)
C18 Ir1 O1 C24 177.9(10)
N2 Ir1 O1 C24 96.7(10)
N1 Ir1 O1 C24 -86.5(10)
O2 Ir1 O1 C24 2.4(9)
C7 Ir1 O2 C26 170.2(10)
C18 Ir1 O2 C26 -88(5)
N2 Ir1 O2 C26 -93.1(10)
N1 Ir1 O2 C26 89.6(10)
O1 Ir1 O2 C26 -5.0(10)
C7 Ir1 N1 C1 179.8(11)
C18 Ir1 N1 C1 90.6(11)
N2 Ir1 N1 C1 130(5)
O2 Ir1 N1 C1 -89.2(10)
O1 Ir1 N1 C1 -0.4(10)
C7 Ir1 N1 C5 0.2(9)
C18 Ir1 N1 C5 -88.9(9)
N2 Ir1 N1 C5 -50(6)
O2 Ir1 N1 C5 91.2(9)
O1 Ir1 N1 C5 -179.9(8)
C7 Ir1 N2 C12 88.1(11)
C18 Ir1 N2 C12 177.1(11)
N1 Ir1 N2 C12 138(5)
O2 Ir1 N2 C12 -3.3(11)
O1 Ir1 N2 C12 -92.1(10)
C7 Ir1 N2 C16 -92.6(9)
C18 Ir1 N2 C16 -3.5(9)
N1 Ir1 N2 C16 -43(6)
O2 Ir1 N2 C16 176.1(8)
O1 Ir1 N2 C16 87.2(9)
C5 N1 C1 C2 0(2)
Ir1 N1 C1 C2 -179.9(11)
N1 C1 C2 C3 3(2)
C1 C2 C3 C4 -2(2)
C2 C3 C4 C5 0(2)
C1 N1 C5 C4 -2.1(18)
Ir1 N1 C5 C4 177.5(10)
C1 N1 C5 C6 179.8(11)
Ir1 N1 C5 C6 -0.7(13)
C3 C4 C5 N1 2(2)
C3 C4 C5 C6 -179.8(13)
N1 C5 C6 C7 1.0(16)
C4 C5 C6 C7 -177.1(12)
N1 C5 C6 C11 -178.9(12)
C4 C5 C6 C11 3(2)
C11 C6 C7 C8 -0.8(18)
C5 C6 C7 C8 179.3(11)
C11 C6 C7 Ir1 179.1(10)
C5 C6 C7 Ir1 -0.8(14)
C18 Ir1 C7 C8 -84.2(12)
N2 Ir1 C7 C8 -3.0(11)
N1 Ir1 C7 C8 -179.8(12)
O2 Ir1 C7 C8 91.4(11)
O1 Ir1 C7 C8 179(100)
C18 Ir1 C7 C6 95.9(9)
N2 Ir1 C7 C6 177.1(9)
N1 Ir1 C7 C6 0.3(9)
O2 Ir1 C7 C6 -88.5(9)
O1 Ir1 C7 C6 -1(5)
C6 C7 C8 C9 -0.7(18)
Ir1 C7 C8 C9 179.3(10)
C7 C8 C9 C10 2(2)
C7 C8 C9 Br1 -177.8(9)
C8 C9 C10 C11 -2(2)
Br1 C9 C10 C11 178.1(11)
C9 C10 C11 C6 0(2)
C7 C6 C11 C10 1(2)
C5 C6 C11 C10 -179.0(13)
C16 N2 C12 C13 -0.9(19)
Ir1 N2 C12 C13 178.5(11)
N2 C12 C13 C14 0(2)
C12 C13 C14 C15 1(2)
C13 C14 C15 C16 0(2)
C14 C15 C16 N2 -1(2)
C14 C15 C16 C17 179.3(14)
C12 N2 C16 C15 1.5(18)
Ir1 N2 C16 C15 -177.9(10)
C12 N2 C16 C17 -178.8(11)
Ir1 N2 C16 C17 1.8(13)
C15 C16 C17 C22 1(2)
N2 C16 C17 C22 -178.2(12)
C15 C16 C17 C18 -178.3(13)
N2 C16 C17 C18 2.0(15)
C22 C17 C18 C19 -1.1(18)
C16 C17 C18 C19 178.7(11)
C22 C17 C18 Ir1 175.3(10)
C16 C17 C18 Ir1 -4.9(14)
C7 Ir1 C18 C19 -82.7(12)
N2 Ir1 C18 C19 -179.5(12)
N1 Ir1 C18 C19 -2.1(12)
O2 Ir1 C18 C19 175(5)
O1 Ir1 C18 C19 92.4(11)
C7 Ir1 C18 C17 101.3(10)
N2 Ir1 C18 C17 4.6(9)
N1 Ir1 C18 C17 -178.1(9)
O2 Ir1 C18 C17 0(6)
O1 Ir1 C18 C17 -83.5(9)
C17 C18 C19 C20 -0.8(18)
Ir1 C18 C19 C20 -176.7(10)
C18 C19 C20 C21 3(2)
C18 C19 C20 Br2 -178.7(10)
C19 C20 C21 C22 -3(2)
Br2 C20 C21 C22 178.8(12)
C20 C21 C22 C17 1(2)
C18 C17 C22 C21 1(2)
C16 C17 C22 C21 -178.6(14)
Ir1 O1 C24 C25 2(2)
Ir1 O1 C24 C23 179.9(9)
O1 C24 C25 C26 -7(3)
C23 C24 C25 C26 175.8(15)
Ir1 O2 C26 C25 3(2)
Ir1 O2 C26 C27 -175.7(9)
C24 C25 C26 O2 3(3)
C24 C25 C26 C27 -177.7(15)
